data_7707939
loop_
_publ_author_name
'Karata\,s, Mert Olgun'
'Al\?ic\?i, B\"ulent'
'Passarelli, Vincenzo'
'\"Ozdemir, Ismail'
'P\'erez-Torrente, Jes\'us J'
'Castarlenas, Ricardo'

_publ_section_title
;
 Iridium(i) complexes bearing hemilabile coumarin-functionalised
 N-heterocyclic carbene ligands with application as alkyne hydrosilylation
 catalysts.
;
_journal_issue 32
_journal_name_full 'Dalton transactions (Cambridge, England : 2003)'
_journal_page_first 11206
_journal_page_last 11215
_journal_paper_doi 10.1039/d1dt01946e
_journal_volume 50
_journal_year 2021
_chemical_formula_moiety 'C35 H36 Cl Ir N2 O2, 1.75 (C H Cl3)'
_chemical_formula_sum 'C36.75 H37.75 Cl6.25 Ir N2 O2'
_chemical_formula_weight 953.20
_space_group_crystal_system monoclinic
_space_group_IT_number 14
_space_group_name_Hall '-P 2yn'
_space_group_name_H-M_alt 'P 1 21/n 1'
_atom_sites_solution_hydrogens geom
_audit_creation_method SHELXL-2014/7
_audit_update_record
;
2021-05-12 deposited with the CCDC.	2021-07-26 downloaded from the CCDC.
;
_cell_angle_alpha 90
_cell_angle_beta 96.0530(10)
_cell_angle_gamma 90
_cell_formula_units_Z 4
_cell_length_a 15.4666(9)
_cell_length_b 14.5473(9)
_cell_length_c 15.8594(9)
_cell_measurement_reflns_used 8648
_cell_measurement_temperature 100(2)
_cell_measurement_theta_max 28.126
_cell_measurement_theta_min 2.240
_cell_volume 3548.4(4)
_computing_cell_refinement 'SAINT+ in APEX2 (Bruker AXS,2008)'
_computing_data_collection 'SMART in APEX2 (Bruker AXS,2008)'
_computing_data_reduction 'SAINT+ in APEX2 (Bruker AXS,2008)'
_computing_molecular_graphics 'XP program, SHELXTL v6.12, Bruker2000'
_computing_publication_material 'XCIF program, PLATON(Spek, 1998)'
_computing_structure_refinement 'SHELXL-2014/7 (Sheldrick, 2014)'
_computing_structure_solution 'SHELXS-97 (Sheldrick, 1997)'
_diffrn_ambient_temperature 100(2)
_diffrn_detector_area_resol_mean 8.26
_diffrn_measured_fraction_theta_full 0.999
_diffrn_measured_fraction_theta_max 0.938
_diffrn_measurement_device_type 'Bruker SMART APEX CCD system'
_diffrn_measurement_method '\w rotations with narrow frames'
_diffrn_radiation_monochromator graphite
_diffrn_radiation_source 'fine-focus sealed tube'
_diffrn_radiation_type MoK\a
_diffrn_radiation_wavelength 0.71073
_diffrn_reflns_av_R_equivalents 0.0629
_diffrn_reflns_av_unetI/netI 0.0504
_diffrn_reflns_Laue_measured_fraction_full 0.999
_diffrn_reflns_Laue_measured_fraction_max 0.938
_diffrn_reflns_limit_h_max 20
_diffrn_reflns_limit_h_min -20
_diffrn_reflns_limit_k_max 18
_diffrn_reflns_limit_k_min -19
_diffrn_reflns_limit_l_max 21
_diffrn_reflns_limit_l_min -21
_diffrn_reflns_number 43969
_diffrn_reflns_point_group_measured_fraction_full 0.999
_diffrn_reflns_point_group_measured_fraction_max 0.938
_diffrn_reflns_theta_full 25.000
_diffrn_reflns_theta_max 28.550
_diffrn_reflns_theta_min 1.927
_exptl_absorpt_coefficient_mu 4.271
_exptl_absorpt_correction_T_max 0.6036
_exptl_absorpt_correction_T_min 0.4667
_exptl_absorpt_correction_type multi-scan
_exptl_absorpt_process_details
; 
 Multi-scan correction included in APEX2 package (Bruker AXS, 2008)
;
_exptl_crystal_colour yellow
_exptl_crystal_density_diffrn 1.784
_exptl_crystal_description prism
_exptl_crystal_F_000 1886
_exptl_crystal_size_max 0.250
_exptl_crystal_size_mid 0.130
_exptl_crystal_size_min 0.040
_refine_diff_density_max 1.576
_refine_diff_density_min -1.175
_refine_diff_density_rms 0.149
_refine_ls_extinction_method none
_refine_ls_goodness_of_fit_ref 1.026
_refine_ls_hydrogen_treatment constr
_refine_ls_matrix_type full
_refine_ls_number_parameters 409
_refine_ls_number_reflns 8481
_refine_ls_number_restraints 0
_refine_ls_restrained_S_all 1.026
_refine_ls_R_factor_all 0.0565
_refine_ls_R_factor_gt 0.0378
_refine_ls_shift/su_max 0.002
_refine_ls_shift/su_mean 0.000
_refine_ls_structure_factor_coef Fsqd
_refine_ls_weighting_details 'w=1/[\s^2^(Fo^2^)+(0.0350P)^2^+13.0640P] where P=(Fo^2^+2Fc^2^)/3'
_refine_ls_weighting_scheme calc
_refine_ls_wR_factor_gt 0.0811
_refine_ls_wR_factor_ref 0.0885
_reflns_Friedel_coverage 0.000
_reflns_number_gt 6650
_reflns_number_total 8481
_reflns_threshold_expression 'I > 2\s(I)'
_cod_data_source_file d1dt01946e2.cif
_cod_data_source_block compound_5b_VPX101_OKZ137
_cod_depositor_comments 'Adding full bibliography for 7707938--7707939.cif.'
_cod_original_sg_symbol_H-M 'P 21/n'
_cod_database_code 7707939
_shelx_shelxl_version_number 2014/7
_shelx_space_group_comment
;
The symmetry employed for this shelxl refinement is uniquely defined
by the following loop, which should always be used as a source of
symmetry information in preference to the above space-group names.
They are only intended as comments.
;

loop_
_space_group_symop_operation_xyz
'x, y, z'
'-x+1/2, y+1/2, -z+1/2'
'-x, -y, -z'
'x-1/2, -y-1/2, z-1/2'

loop_
_atom_site_label
_atom_site_type_symbol
_atom_site_fract_x
_atom_site_fract_y
_atom_site_fract_z
_atom_site_U_iso_or_equiv
_atom_site_adp_type
_atom_site_occupancy
_atom_site_site_symmetry_order
_atom_site_calc_flag
_atom_site_refinement_flags_posn
_atom_site_refinement_flags_adp
_atom_site_refinement_flags_occupancy
_atom_site_disorder_assembly
_atom_site_disorder_group
C1 C 0.7941(3) 0.0249(3) 0.9068(3) 0.0149(9) Uani 1 1 d . . . . .
C3 C 0.9039(3) -0.0757(3) 0.8956(3) 0.0168(10) Uani 1 1 d . . . . .
C4 C 0.9665(3) -0.1339(3) 0.8679(3) 0.0180(10) Uani 1 1 d . . . . .
H4 H 0.9720 -0.1429 0.8094 0.022 Uiso 1 1 calc R U . . .
C5 C 1.0203(3) -0.1779(3) 0.9304(3) 0.0200(10) Uani 1 1 d . . . . .
H5 H 1.0637 -0.2186 0.9142 0.024 Uiso 1 1 calc R U . . .
C6 C 1.0130(3) -0.1644(3) 1.0168(3) 0.0212(11) Uani 1 1 d . . . . .
H6 H 1.0516 -0.1957 1.0577 0.025 Uiso 1 1 calc R U . . .
C7 C 0.9499(3) -0.1056(3) 1.0439(3) 0.0190(10) Uani 1 1 d . . . . .
H7 H 0.9446 -0.0957 1.1023 0.023 Uiso 1 1 calc R U . . .
C8 C 0.8956(3) -0.0625(3) 0.9808(3) 0.0161(10) Uani 1 1 d . . . . .
C10 C 0.8161(3) -0.0138(3) 0.7612(3) 0.0149(9) Uani 1 1 d . . . . .
H10A H 0.7798 -0.0672 0.7414 0.018 Uiso 1 1 calc R U . . .
H10B H 0.8685 -0.0131 0.7304 0.018 Uiso 1 1 calc R U . . .
C11 C 0.7648(3) 0.0751(3) 0.7443(3) 0.0163(10) Uani 1 1 d . . . . .
C12 C 0.8022(3) 0.1580(3) 0.7818(3) 0.0161(9) Uani 1 1 d . . . . .
H12 H 0.8621 0.1489 0.8110 0.019 Uiso 1 1 calc R U . . .
C13 C 0.7917(3) 0.2456(3) 0.7372(3) 0.0181(10) Uani 1 1 d . . . . .
C15 C 0.7101(3) 0.1686(3) 0.6196(3) 0.0174(10) Uani 1 1 d . . . . .
C16 C 0.6703(3) 0.1809(3) 0.5391(3) 0.0232(11) Uani 1 1 d . . . . .
H16 H 0.6649 0.2409 0.5156 0.028 Uiso 1 1 calc R U . . .
C17 C 0.6377(3) 0.1060(4) 0.4916(3) 0.0239(11) Uani 1 1 d . . . . .
C18 C 0.6457(4) 0.0180(4) 0.5280(3) 0.0233(11) Uani 1 1 d . . . . .
C19 C 0.6866(3) 0.0074(3) 0.6091(3) 0.0192(10) Uani 1 1 d . . . . .
H19 H 0.6927 -0.0527 0.6324 0.023 Uiso 1 1 calc R U . . .
C20 C 0.7193(3) 0.0819(3) 0.6580(3) 0.0164(10) Uani 1 1 d . . . . .
C22 C 0.5946(4) 0.1198(4) 0.4018(4) 0.0361(14) Uani 1 1 d . . . . .
H22A H 0.5336 0.1006 0.3988 0.054 Uiso 1 1 calc R U . . .
H22B H 0.6248 0.0827 0.3624 0.054 Uiso 1 1 calc R U . . .
H22C H 0.5976 0.1848 0.3864 0.054 Uiso 1 1 calc R U . . .
C23 C 0.6112(4) -0.0659(4) 0.4784(4) 0.0295(13) Uani 1 1 d . . . . .
H23A H 0.5481 -0.0604 0.4652 0.044 Uiso 1 1 calc R U . . .
H23B H 0.6246 -0.1213 0.5125 0.044 Uiso 1 1 calc R U . . .
H23C H 0.6386 -0.0702 0.4256 0.044 Uiso 1 1 calc R U . . .
C24 C 0.7961(3) 0.0266(3) 1.0655(3) 0.0175(10) Uani 1 1 d . . . . .
H24A H 0.7493 0.0728 1.0541 0.021 Uiso 1 1 calc R U . . .
H24B H 0.8446 0.0562 1.1013 0.021 Uiso 1 1 calc R U . . .
C25 C 0.7618(3) -0.0539(3) 1.1138(3) 0.0204(10) Uani 1 1 d . . . . .
C26 C 0.7281(3) -0.1327(3) 1.0730(3) 0.0217(11) Uani 1 1 d . . . . .
H26 H 0.7243 -0.1366 1.0129 0.026 Uiso 1 1 calc R U . . .
C27 C 0.6997(4) -0.2059(4) 1.1195(4) 0.0270(12) Uani 1 1 d . . . . .
H27 H 0.6778 -0.2596 1.0908 0.032 Uiso 1 1 calc R U . . .
C28 C 0.7030(4) -0.2015(4) 1.2074(4) 0.0303(13) Uani 1 1 d . . . . .
C29 C 0.7355(4) -0.1220(4) 1.2474(4) 0.0314(13) Uani 1 1 d . . . . .
H29 H 0.7375 -0.1172 1.3074 0.038 Uiso 1 1 calc R U . . .
C30 C 0.7648(4) -0.0495(4) 1.2018(3) 0.0281(12) Uani 1 1 d . . . . .
H30 H 0.7873 0.0039 1.2307 0.034 Uiso 1 1 calc R U . . .
C31 C 0.6718(5) -0.2812(5) 1.2569(5) 0.0472(18) Uani 1 1 d . . . . .
H31A H 0.6915 -0.2732 1.3172 0.071 Uiso 1 1 calc R U . . .
H31B H 0.6956 -0.3387 1.2366 0.071 Uiso 1 1 calc R U . . .
H31C H 0.6082 -0.2837 1.2490 0.071 Uiso 1 1 calc R U . . .
C32 C 0.5956(3) 0.2203(3) 0.8419(3) 0.0190(10) Uani 1 1 d . . . . .
H32 H 0.6183 0.2840 0.8356 0.023 Uiso 1 1 calc R U . . .
C33 C 0.5879(3) 0.1701(3) 0.7678(3) 0.0197(10) Uani 1 1 d . . . . .
H33 H 0.6067 0.2042 0.7181 0.024 Uiso 1 1 calc R U . . .
C34 C 0.5181(3) 0.0982(3) 0.7441(4) 0.0249(11) Uani 1 1 d . . . . .
H34A H 0.5039 0.0984 0.6817 0.030 Uiso 1 1 calc R U . . .
H34B H 0.4648 0.1156 0.7698 0.030 Uiso 1 1 calc R U . . .
C35 C 0.5444(3) 0.0002(4) 0.7726(4) 0.0251(11) Uani 1 1 d . . . . .
H35A H 0.4919 -0.0335 0.7859 0.030 Uiso 1 1 calc R U . . .
H35B H 0.5682 -0.0321 0.7252 0.030 Uiso 1 1 calc R U . . .
C36 C 0.6114(3) -0.0021(3) 0.8498(3) 0.0199(11) Uani 1 1 d . . . . .
H36 H 0.6401 -0.0633 0.8599 0.024 Uiso 1 1 calc R U . . .
C37 C 0.6025(3) 0.0484(3) 0.9259(3) 0.0205(10) Uani 1 1 d . . . . .
H37 H 0.6263 0.0161 0.9790 0.025 Uiso 1 1 calc R U . . .
C38 C 0.5242(3) 0.1085(4) 0.9361(3) 0.0234(11) Uani 1 1 d . . . . .
H38A H 0.5099 0.1043 0.9953 0.028 Uiso 1 1 calc R U . . .
H38B H 0.4737 0.0852 0.8986 0.028 Uiso 1 1 calc R U . . .
C39 C 0.5402(3) 0.2094(3) 0.9144(3) 0.0229(11) Uani 1 1 d . . . . .
H39A H 0.4835 0.2400 0.8991 0.027 Uiso 1 1 calc R U . . .
H39B H 0.5691 0.2407 0.9652 0.027 Uiso 1 1 calc R U . . .
C40 C 0.9949(5) 0.7421(5) 0.3196(4) 0.0461(17) Uani 1 1 d . . . . .
H40 H 1.0224 0.6984 0.2818 0.055 Uiso 1 1 calc R U . . .
N2 N 0.8412(3) -0.0208(3) 0.8521(2) 0.0152(8) Uani 1 1 d . . . . .
N9 N 0.8264(3) -0.0014(3) 0.9856(2) 0.0158(8) Uani 1 1 d . . . . .
O14 O 0.7397(2) 0.2493(2) 0.6622(2) 0.0196(7) Uani 1 1 d . . . . .
O21 O 0.8265(2) 0.3170(2) 0.7621(2) 0.0228(8) Uani 1 1 d . . . . .
Cl1 Cl 0.75408(8) 0.22359(8) 0.96936(8) 0.0203(2) Uani 1 1 d . . . . .
Cl2 Cl 0.97218(15) 0.8447(2) 0.26497(15) 0.0845(8) Uani 1 1 d . . . . .
Cl3 Cl 1.06941(11) 0.76464(13) 0.41012(10) 0.0448(4) Uani 1 1 d . . . . .
Cl4 Cl 0.89978(11) 0.69272(16) 0.34882(13) 0.0579(5) Uani 1 1 d . . . . .
Ir1 Ir 0.70077(2) 0.11093(2) 0.85666(2) 0.01423(6) Uani 1 1 d . . . . .

loop_
_atom_site_aniso_label
_atom_site_aniso_U_11
_atom_site_aniso_U_22
_atom_site_aniso_U_33
_atom_site_aniso_U_23
_atom_site_aniso_U_13
_atom_site_aniso_U_12
C1 0.017(2) 0.009(2) 0.018(2) -0.0019(17) -0.0009(19) -0.0040(17)
C3 0.015(2) 0.016(2) 0.018(2) 0.0018(18) -0.0017(19) -0.0045(18)
C4 0.019(2) 0.016(2) 0.019(2) -0.0018(18) 0.000(2) 0.0002(18)
C5 0.018(2) 0.015(2) 0.026(3) -0.002(2) 0.001(2) 0.0003(19)
C6 0.022(3) 0.015(2) 0.025(3) 0.001(2) -0.006(2) 0.001(2)
C7 0.021(2) 0.016(2) 0.020(2) 0.002(2) -0.0011(19) -0.001(2)
C8 0.020(2) 0.010(2) 0.018(2) -0.0020(18) 0.0001(19) -0.0026(18)
C10 0.020(2) 0.011(2) 0.014(2) -0.0014(17) 0.0021(19) 0.0001(18)
C11 0.015(2) 0.013(2) 0.022(2) 0.0009(18) 0.004(2) -0.0018(18)
C12 0.013(2) 0.016(2) 0.019(2) -0.0038(19) 0.0012(19) 0.0008(18)
C13 0.020(3) 0.016(2) 0.019(2) 0.0009(19) 0.004(2) 0.0049(19)
C15 0.018(2) 0.012(2) 0.021(2) -0.0012(19) 0.000(2) -0.0002(19)
C16 0.029(3) 0.015(2) 0.025(3) 0.005(2) 0.001(2) 0.003(2)
C17 0.027(3) 0.027(3) 0.017(2) 0.002(2) -0.002(2) 0.003(2)
C18 0.028(3) 0.022(3) 0.020(3) -0.002(2) -0.001(2) 0.002(2)
C19 0.018(2) 0.014(2) 0.025(3) 0.0011(19) -0.003(2) 0.0042(19)
C20 0.018(2) 0.014(2) 0.017(2) 0.0022(18) 0.0014(19) 0.0011(18)
C22 0.049(4) 0.034(3) 0.023(3) 0.003(3) -0.006(3) 0.007(3)
C23 0.036(3) 0.021(3) 0.028(3) -0.006(2) -0.009(3) 0.003(2)
C24 0.023(3) 0.015(2) 0.014(2) -0.0003(18) 0.001(2) 0.0027(19)
C25 0.018(3) 0.019(2) 0.025(3) 0.003(2) 0.007(2) 0.007(2)
C26 0.024(3) 0.021(3) 0.021(3) 0.0017(19) 0.004(2) 0.002(2)
C27 0.026(3) 0.017(2) 0.039(3) 0.006(2) 0.007(2) 0.001(2)
C28 0.023(3) 0.028(3) 0.043(4) 0.019(3) 0.014(3) 0.008(2)
C29 0.037(3) 0.037(3) 0.022(3) 0.011(3) 0.015(2) 0.004(3)
C30 0.038(3) 0.024(3) 0.024(3) 0.000(2) 0.007(2) 0.001(2)
C31 0.047(4) 0.041(4) 0.056(5) 0.029(3) 0.018(3) 0.003(3)
C32 0.015(2) 0.014(2) 0.028(3) 0.005(2) 0.002(2) 0.0068(18)
C33 0.016(2) 0.019(2) 0.023(3) 0.003(2) 0.002(2) 0.006(2)
C34 0.019(3) 0.024(3) 0.031(3) -0.006(2) -0.003(2) 0.002(2)
C35 0.019(3) 0.022(3) 0.033(3) -0.007(2) -0.002(2) -0.004(2)
C36 0.015(2) 0.011(2) 0.034(3) -0.006(2) 0.004(2) -0.0038(18)
C37 0.018(3) 0.016(2) 0.029(3) 0.002(2) 0.009(2) 0.0002(19)
C38 0.019(2) 0.022(2) 0.030(3) 0.001(2) 0.007(2) -0.001(2)
C39 0.020(3) 0.021(3) 0.028(3) -0.003(2) 0.003(2) 0.004(2)
C40 0.040(4) 0.060(5) 0.038(4) 0.004(3) 0.004(3) 0.002(3)
N2 0.014(2) 0.0145(19) 0.017(2) 0.0011(15) 0.0002(16) 0.0015(15)
N9 0.018(2) 0.0144(19) 0.015(2) 0.0020(15) 0.0017(16) 0.0005(16)
O14 0.0241(19) 0.0126(16) 0.0214(18) 0.0021(13) -0.0007(15) -0.0007(14)
O21 0.029(2) 0.0128(17) 0.027(2) -0.0017(14) 0.0024(16) -0.0013(14)
Cl1 0.0222(6) 0.0147(5) 0.0231(6) -0.0031(4) -0.0013(5) 0.0008(5)
Cl2 0.0604(13) 0.130(2) 0.0660(14) 0.0606(15) 0.0216(11) 0.0343(14)
Cl3 0.0334(9) 0.0705(12) 0.0307(8) 0.0024(8) 0.0041(7) -0.0020(8)
Cl4 0.0323(9) 0.0882(15) 0.0527(11) -0.0041(10) 0.0028(8) -0.0022(9)
Ir1 0.01460(9) 0.01076(8) 0.01708(9) -0.00031(8) 0.00050(6) 0.00049(8)

loop_
_atom_type_symbol
_atom_type_description
_atom_type_scat_dispersion_real
_atom_type_scat_dispersion_imag
_atom_type_scat_source
C C 0.0033 0.0016 'International Tables Vol C Tables 4.2.6.8 and 6.1.1.4'
H H 0.0000 0.0000 'International Tables Vol C Tables 4.2.6.8 and 6.1.1.4'
N N 0.0061 0.0033 'International Tables Vol C Tables 4.2.6.8 and 6.1.1.4'
O O 0.0106 0.0060 'International Tables Vol C Tables 4.2.6.8 and 6.1.1.4'
Cl Cl 0.1484 0.1585 'International Tables Vol C Tables 4.2.6.8 and 6.1.1.4'
Ir Ir -1.4442 7.9887 'International Tables Vol C Tables 4.2.6.8 and 6.1.1.4'

loop_
_geom_angle_atom_site_label_1
_geom_angle_atom_site_label_2
_geom_angle_atom_site_label_3
_geom_angle
_geom_angle_site_symmetry_1
_geom_angle_site_symmetry_3
_geom_angle_publ_flag
N9 C1 N2 106.3(4) . . ?
N9 C1 Ir1 136.3(4) . . ?
N2 C1 Ir1 117.4(3) . . ?
C8 C3 N2 105.9(4) . . ?
C8 C3 C4 122.2(4) . . ?
N2 C3 C4 131.9(5) . . ?
C5 C4 C3 116.2(5) . . ?
C5 C4 H4 121.9 . . ?
C3 C4 H4 121.9 . . ?
C4 C5 C6 122.1(5) . . ?
C4 C5 H5 118.9 . . ?
C6 C5 H5 118.9 . . ?
C7 C6 C5 121.1(5) . . ?
C7 C6 H6 119.4 . . ?
C5 C6 H6 119.4 . . ?
C8 C7 C6 116.4(5) . . ?
C8 C7 H7 121.8 . . ?
C6 C7 H7 121.8 . . ?
C3 C8 C7 122.0(5) . . ?
C3 C8 N9 107.0(4) . . ?
C7 C8 N9 131.1(4) . . ?
N2 C10 C11 108.2(4) . . ?
N2 C10 H10A 110.1 . . ?
C11 C10 H10A 110.1 . . ?
N2 C10 H10B 110.1 . . ?
C11 C10 H10B 110.1 . . ?
H10A C10 H10B 108.4 . . ?
C12 C11 C20 117.3(4) . . ?
C12 C11 C10 117.3(4) . . ?
C20 C11 C10 114.1(4) . . ?
C12 C11 Ir1 70.2(3) . . ?
C20 C11 Ir1 121.7(3) . . ?
C10 C11 Ir1 109.3(3) . . ?
C11 C12 C13 120.9(4) . . ?
C11 C12 Ir1 71.3(3) . . ?
C13 C12 Ir1 119.4(3) . . ?
C11 C12 H12 113.0 . . ?
C13 C12 H12 113.0 . . ?
Ir1 C12 H12 113.0 . . ?
O21 C13 O14 116.7(4) . . ?
O21 C13 C12 124.5(5) . . ?
O14 C13 C12 118.8(4) . . ?
C16 C15 C20 122.5(4) . . ?
C16 C15 O14 115.5(4) . . ?
C20 C15 O14 122.0(4) . . ?
C15 C16 C17 120.4(5) . . ?
C15 C16 H16 119.8 . . ?
C17 C16 H16 119.8 . . ?
C16 C17 C18 118.7(5) . . ?
C16 C17 C22 120.2(5) . . ?
C18 C17 C22 121.1(5) . . ?
C19 C18 C17 119.8(5) . . ?
C19 C18 C23 119.6(5) . . ?
C17 C18 C23 120.6(5) . . ?
C18 C19 C20 122.3(5) . . ?
C18 C19 H19 118.8 . . ?
C20 C19 H19 118.8 . . ?
C19 C20 C15 116.3(4) . . ?
C19 C20 C11 124.9(4) . . ?
C15 C20 C11 118.7(4) . . ?
C17 C22 H22A 109.5 . . ?
C17 C22 H22B 109.5 . . ?
H22A C22 H22B 109.5 . . ?
C17 C22 H22C 109.5 . . ?
H22A C22 H22C 109.5 . . ?
H22B C22 H22C 109.5 . . ?
C18 C23 H23A 109.5 . . ?
C18 C23 H23B 109.5 . . ?
H23A C23 H23B 109.5 . . ?
C18 C23 H23C 109.5 . . ?
H23A C23 H23C 109.5 . . ?
H23B C23 H23C 109.5 . . ?
N9 C24 C25 112.5(4) . . ?
N9 C24 H24A 109.1 . . ?
C25 C24 H24A 109.1 . . ?
N9 C24 H24B 109.1 . . ?
C25 C24 H24B 109.1 . . ?
H24A C24 H24B 107.8 . . ?
C26 C25 C30 118.3(5) . . ?
C26 C25 C24 122.2(5) . . ?
C30 C25 C24 119.5(5) . . ?
C25 C26 C27 120.5(5) . . ?
C25 C26 H26 119.8 . . ?
C27 C26 H26 119.8 . . ?
C28 C27 C26 121.1(5) . . ?
C28 C27 H27 119.5 . . ?
C26 C27 H27 119.5 . . ?
C29 C28 C27 118.0(5) . . ?
C29 C28 C31 121.5(6) . . ?
C27 C28 C31 120.5(6) . . ?
C30 C29 C28 121.2(5) . . ?
C30 C29 H29 119.4 . . ?
C28 C29 H29 119.4 . . ?
C29 C30 C25 120.8(5) . . ?
C29 C30 H30 119.6 . . ?
C25 C30 H30 119.6 . . ?
C28 C31 H31A 109.5 . . ?
C28 C31 H31B 109.5 . . ?
H31A C31 H31B 109.5 . . ?
C28 C31 H31C 109.5 . . ?
H31A C31 H31C 109.5 . . ?
H31B C31 H31C 109.5 . . ?
C33 C32 C39 126.0(5) . . ?
C33 C32 Ir1 73.4(3) . . ?
C39 C32 Ir1 107.9(3) . . ?
C33 C32 H32 113.9 . . ?
C39 C32 H32 113.9 . . ?
Ir1 C32 H32 113.9 . . ?
C32 C33 C34 124.8(5) . . ?
C32 C33 Ir1 71.5(3) . . ?
C34 C33 Ir1 111.6(3) . . ?
C32 C33 H33 113.8 . . ?
C34 C33 H33 113.8 . . ?
Ir1 C33 H33 113.8 . . ?
C33 C34 C35 113.9(4) . . ?
C33 C34 H34A 108.8 . . ?
C35 C34 H34A 108.8 . . ?
C33 C34 H34B 108.8 . . ?
C35 C34 H34B 108.8 . . ?
H34A C34 H34B 107.7 . . ?
C36 C35 C34 113.3(4) . . ?
C36 C35 H35A 108.9 . . ?
C34 C35 H35A 108.9 . . ?
C36 C35 H35B 108.9 . . ?
C34 C35 H35B 108.9 . . ?
H35A C35 H35B 107.7 . . ?
C37 C36 C35 123.3(4) . . ?
C37 C36 Ir1 71.5(3) . . ?
C35 C36 Ir1 113.9(3) . . ?
C37 C36 H36 113.7 . . ?
C35 C36 H36 113.7 . . ?
Ir1 C36 H36 113.7 . . ?
C36 C37 C38 122.3(5) . . ?
C36 C37 Ir1 69.7(3) . . ?
C38 C37 Ir1 115.0(3) . . ?
C36 C37 H37 114.1 . . ?
C38 C37 H37 114.1 . . ?
Ir1 C37 H37 114.1 . . ?
C37 C38 C39 112.3(4) . . ?
C37 C38 H38A 109.2 . . ?
C39 C38 H38A 109.2 . . ?
C37 C38 H38B 109.2 . . ?
C39 C38 H38B 109.2 . . ?
H38A C38 H38B 107.9 . . ?
C32 C39 C38 112.8(4) . . ?
C32 C39 H39A 109.0 . . ?
C38 C39 H39A 109.0 . . ?
C32 C39 H39B 109.0 . . ?
C38 C39 H39B 109.0 . . ?
H39A C39 H39B 107.8 . . ?
Cl2 C40 Cl4 110.7(4) . . ?
Cl2 C40 Cl3 108.9(4) . . ?
Cl4 C40 Cl3 110.9(4) . . ?
Cl2 C40 H40 108.8 . . ?
Cl4 C40 H40 108.8 . . ?
Cl3 C40 H40 108.8 . . ?
C1 N2 C3 110.9(4) . . ?
C1 N2 C10 119.5(4) . . ?
C3 N2 C10 129.3(4) . . ?
C1 N9 C8 109.9(4) . . ?
C1 N9 C24 127.2(4) . . ?
C8 N9 C24 122.9(4) . . ?
C13 O14 C15 121.2(4) . . ?
C1 Ir1 C36 88.53(19) . . ?
C1 Ir1 C37 92.91(19) . . ?
C36 Ir1 C37 38.81(19) . . ?
C1 Ir1 C12 83.30(18) . . ?
C36 Ir1 C12 135.41(18) . . ?
C37 Ir1 C12 173.46(18) . . ?
C1 Ir1 C11 78.82(19) . . ?
C36 Ir1 C11 96.91(18) . . ?
C37 Ir1 C11 135.53(18) . . ?
C12 Ir1 C11 38.50(17) . . ?
C1 Ir1 C32 162.58(19) . . ?
C36 Ir1 C32 94.66(18) . . ?
C37 Ir1 C32 79.21(18) . . ?
C12 Ir1 C32 105.86(18) . . ?
C11 Ir1 C32 117.64(18) . . ?
C1 Ir1 C33 161.00(18) . . ?
C36 Ir1 C33 79.15(19) . . ?
C37 Ir1 C33 86.53(19) . . ?
C12 Ir1 C33 95.31(18) . . ?
C11 Ir1 C33 88.28(18) . . ?
C32 Ir1 C33 35.16(17) . . ?
C1 Ir1 Cl1 87.51(13) . . ?
C36 Ir1 Cl1 134.56(14) . . ?
C37 Ir1 Cl1 96.26(14) . . ?
C12 Ir1 Cl1 88.92(13) . . ?
C11 Ir1 Cl1 126.45(13) . . ?
C32 Ir1 Cl1 78.05(13) . . ?
C33 Ir1 Cl1 111.45(13) . . ?

loop_
_geom_bond_atom_site_label_1
_geom_bond_atom_site_label_2
_geom_bond_distance
_geom_bond_site_symmetry_2
_geom_bond_publ_flag
C1 N9 1.351(6) . ?
C1 N2 1.363(6) . ?
C1 Ir1 2.010(5) . ?
C3 C8 1.384(7) . ?
C3 N2 1.385(6) . ?
C3 C4 1.391(7) . ?
C4 C5 1.382(7) . ?
C4 H4 0.9500 . ?
C5 C6 1.401(7) . ?
C5 H5 0.9500 . ?
C6 C7 1.399(7) . ?
C6 H6 0.9500 . ?
C7 C8 1.387(7) . ?
C7 H7 0.9500 . ?
C8 N9 1.399(6) . ?
C10 N2 1.455(6) . ?
C10 C11 1.525(6) . ?
C10 H10A 0.9900 . ?
C10 H10B 0.9900 . ?
C11 C12 1.439(6) . ?
C11 C20 1.476(7) . ?
C11 Ir1 2.191(5) . ?
C12 C13 1.458(7) . ?
C12 Ir1 2.175(5) . ?
C12 H12 1.0000 . ?
C13 O21 1.216(6) . ?
C13 O14 1.366(6) . ?
C15 C16 1.370(7) . ?
C15 C20 1.401(6) . ?
C15 O14 1.406(6) . ?
C16 C17 1.389(7) . ?
C16 H16 0.9500 . ?
C17 C18 1.405(7) . ?
C17 C22 1.520(7) . ?
C18 C19 1.381(7) . ?
C18 C23 1.518(7) . ?
C19 C20 1.396(7) . ?
C19 H19 0.9500 . ?
C22 H22A 0.9800 . ?
C22 H22B 0.9800 . ?
C22 H22C 0.9800 . ?
C23 H23A 0.9800 . ?
C23 H23B 0.9800 . ?
C23 H23C 0.9800 . ?
C24 N9 1.456(6) . ?
C24 C25 1.524(7) . ?
C24 H24A 0.9900 . ?
C24 H24B 0.9900 . ?
C25 C26 1.391(7) . ?
C25 C30 1.392(7) . ?
C26 C27 1.392(7) . ?
C26 H26 0.9500 . ?
C27 C28 1.390(8) . ?
C27 H27 0.9500 . ?
C28 C29 1.388(8) . ?
C28 C31 1.508(7) . ?
C29 C30 1.383(7) . ?
C29 H29 0.9500 . ?
C30 H30 0.9500 . ?
C31 H31A 0.9800 . ?
C31 H31B 0.9800 . ?
C31 H31C 0.9800 . ?
C32 C33 1.378(7) . ?
C32 C39 1.512(7) . ?
C32 Ir1 2.269(5) . ?
C32 H32 1.0000 . ?
C33 C34 1.522(7) . ?
C33 Ir1 2.293(5) . ?
C33 H33 1.0000 . ?
C34 C35 1.537(7) . ?
C34 H34A 0.9900 . ?
C34 H34B 0.9900 . ?
C35 C36 1.519(7) . ?
C35 H35A 0.9900 . ?
C35 H35B 0.9900 . ?
C36 C37 1.432(7) . ?
C36 Ir1 2.143(5) . ?
C36 H36 1.0000 . ?
C37 C38 1.515(7) . ?
C37 Ir1 2.166(5) . ?
C37 H37 1.0000 . ?
C38 C39 1.535(7) . ?
C38 H38A 0.9900 . ?
C38 H38B 0.9900 . ?
C39 H39A 0.9900 . ?
C39 H39B 0.9900 . ?
C40 Cl2 1.743(7) . ?
C40 Cl4 1.743(7) . ?
C40 Cl3 1.774(7) . ?
C40 H40 1.0000 . ?
Cl1 Ir1 2.4999(12) . ?
